data_7239681
loop_
_publ_author_name
'Ren, Jianrong'
'Chen, Dong'
'Liu, Guangrui'
'Wang, Kangcai'
'Fan, Guijuan'
'Yu, Yanwu'
'Zhang, Chaoyang'
'Li, Hongzhen'

_publ_section_title
;
 Crystal structure evolution of the high energetic compound carbonic
 dihydrazidinium bis[3-(5-nitroimino-1,2,4-triazolate)] induced by
 solvents
;
_journal_issue 3
_journal_name_full CrystEngComm
_journal_page_first 593
_journal_page_last 601
_journal_paper_doi 10.1039/C9CE01329F
_journal_volume 22
_journal_year 2020
_chemical_formula_moiety '[NH2(CH3)2+]2[BNT2-].2H2O'
_chemical_formula_sum 'C8 H22 N12 O6'
_chemical_formula_weight 382.37
_space_group_crystal_system triclinic
_space_group_IT_number 2
_space_group_name_Hall '-P 1'
_space_group_name_H-M_alt 'P -1'
_atom_sites_solution_hydrogens difmap
_audit_creation_method SHELXL-2013
_audit_update_record
;
2019-05-23 deposited with the CCDC.	2019-12-03 downloaded from the CCDC.
;
_cell_angle_alpha 77.4370(10)
_cell_angle_beta 89.7860(10)
_cell_angle_gamma 75.1460(10)
_cell_formula_units_Z 1
_cell_length_a 6.0311(2)
_cell_length_b 6.9489(2)
_cell_length_c 11.1061(4)
_cell_measurement_reflns_used 3725
_cell_measurement_temperature 296(2)
_cell_measurement_theta_max 54.764
_cell_measurement_theta_min 6.511
_cell_volume 438.46(3)
_computing_cell_refinement 'Bruker SAINT'
_computing_data_collection 'Bruker APEX2'
_computing_data_reduction 'Bruker SAINT'
_computing_molecular_graphics 'Bruker SHELXTL'
_computing_publication_material 'Bruker SHELXTL'
_computing_structure_refinement 'SHELXL-2013 (Sheldrick, 2013)'
_computing_structure_solution 'SHELXS-97 (Sheldrick 2008)'
_diffrn_ambient_temperature 296(2)
_diffrn_measured_fraction_theta_full 0.982
_diffrn_measured_fraction_theta_max 0.983
_diffrn_measurement_device_type 'Bruker APEX-II CCD'
_diffrn_measurement_method '\f and \w scans'
_diffrn_radiation_type MoK\a
_diffrn_radiation_wavelength 0.71073
_diffrn_reflns_av_R_equivalents 0.0281
_diffrn_reflns_av_unetI/netI 0.0243
_diffrn_reflns_Laue_measured_fraction_full 0.982
_diffrn_reflns_Laue_measured_fraction_max 0.983
_diffrn_reflns_limit_h_max 7
_diffrn_reflns_limit_h_min -7
_diffrn_reflns_limit_k_max 8
_diffrn_reflns_limit_k_min -8
_diffrn_reflns_limit_l_max 13
_diffrn_reflns_limit_l_min -13
_diffrn_reflns_number 6244
_diffrn_reflns_point_group_measured_fraction_full 0.982
_diffrn_reflns_point_group_measured_fraction_max 0.983
_diffrn_reflns_theta_full 25.242
_diffrn_reflns_theta_max 25.998
_diffrn_reflns_theta_min 3.112
_exptl_absorpt_coefficient_mu 0.122
_exptl_absorpt_correction_T_max 0.7456
_exptl_absorpt_correction_T_min 0.6899
_exptl_absorpt_correction_type multi-scan
_exptl_absorpt_process_details sadabs
_exptl_crystal_colour colorless
_exptl_crystal_density_diffrn 1.448
_exptl_crystal_description prismatic
_exptl_crystal_F_000 202
_exptl_crystal_recrystallization_method 'Re-crystallisation from solvent'
_exptl_crystal_size_max 0.170
_exptl_crystal_size_mid 0.140
_exptl_crystal_size_min 0.100
_refine_diff_density_max 0.276
_refine_diff_density_min -0.182
_refine_diff_density_rms 0.029
_refine_ls_extinction_expression Fc^*^=kFc[1+0.001xFc^2^\l^3^/sin(2\q)]^-1/4^
_refine_ls_extinction_method SHELXL
_refine_ls_goodness_of_fit_ref 1.027
_refine_ls_hydrogen_treatment refall
_refine_ls_matrix_type full
_refine_ls_number_parameters 163
_refine_ls_number_reflns 1703
_refine_ls_number_restraints 0
_refine_ls_restrained_S_all 1.027
_refine_ls_R_factor_all 0.0396
_refine_ls_R_factor_gt 0.0353
_refine_ls_shift/su_max 0.000
_refine_ls_shift/su_mean 0.000
_refine_ls_structure_factor_coef Fsqd
_refine_ls_weighting_details 'w=1/[\s^2^(Fo^2^)+(0.0460P)^2^+0.1049P] where P=(Fo^2^+2Fc^2^)/3'
_refine_ls_weighting_scheme calc
_refine_ls_wR_factor_gt 0.0905
_refine_ls_wR_factor_ref 0.0947
_reflns_Friedel_coverage 0.000
_reflns_number_gt 1523
_reflns_number_total 1703
_reflns_threshold_expression 'I > 2\s(I)'
_cod_data_source_file c9ce01329f2.cif
_cod_data_source_block mo_d8v18509_0m
_cod_depositor_comments
;Adding full bibliography for 7239680--7239683.cif.

 Adding full bibliography for 7239680--7239683.cif.
;
_cod_database_code 7239681
_shelx_space_group_comment
; 
The symmetry employed for this shelxl refinement is uniquely defined 
by the following loop, which should always be used as a source of 
symmetry information in preference to the above space-group names. 
They are only intended as comments. 
;
_shelx_estimated_absorpt_t_min 0.980
_shelx_estimated_absorpt_t_max 0.988
_shelxl_version_number 2013-4

loop_
_space_group_symop_operation_xyz
'x, y, z'
'-x, -y, -z'

loop_
_atom_site_label
_atom_site_type_symbol
_atom_site_fract_x
_atom_site_fract_y
_atom_site_fract_z
_atom_site_U_iso_or_equiv
_atom_site_adp_type
_atom_site_occupancy
_atom_site_site_symmetry_order
_atom_site_calc_flag
O1 O 0.0957(2) 0.41217(19) 0.61783(11) 0.0685(4) Uani 1 1 d
O2 O 0.27687(19) 0.19840(15) 0.78004(10) 0.0501(3) Uani 1 1 d
N1 N 0.50996(18) 0.76645(16) 0.62076(9) 0.0346(3) Uani 1 1 d
N2 N 0.2885(2) 0.89201(17) 0.44392(10) 0.0403(3) Uani 1 1 d
N3 N 0.2448(2) 0.71653(17) 0.50790(10) 0.0379(3) Uani 1 1 d
H3 H 0.147(3) 0.672(3) 0.4816(15) 0.049(5) Uiso 1 1 d
N4 N 0.40019(19) 0.46761(16) 0.70409(10) 0.0362(3) Uani 1 1 d
N5 N 0.25506(19) 0.35908(16) 0.69798(10) 0.0365(3) Uani 1 1 d
C1 C 0.4483(2) 0.91411(19) 0.51586(11) 0.0325(3) Uani 1 1 d
C2 C 0.3776(2) 0.64263(18) 0.61280(11) 0.0307(3) Uani 1 1 d
O3 O 0.8017(2) 0.22751(19) 0.85626(11) 0.0551(3) Uani 1 1 d
H3D H 0.686(4) 0.309(3) 0.806(2) 0.084(7) Uiso 1 1 d
H3E H 0.926(4) 0.234(3) 0.819(2) 0.080(7) Uiso 1 1 d
N6 N 0.7208(2) 0.84591(19) 0.82876(11) 0.0396(3) Uani 1 1 d
H6A H 0.708(3) 0.979(3) 0.8281(17) 0.062(5) Uiso 1 1 d
H6B H 0.659(3) 0.835(3) 0.7615(19) 0.062(5) Uiso 1 1 d
C3 C 0.9680(3) 0.7499(4) 0.8370(2) 0.0696(6) Uani 1 1 d
H3A H 1.037(4) 0.768(4) 0.911(2) 0.100(8) Uiso 1 1 d
H3B H 0.984(5) 0.611(4) 0.840(3) 0.116(10) Uiso 1 1 d
H3C H 1.032(4) 0.822(4) 0.767(2) 0.100(8) Uiso 1 1 d
C4 C 0.5974(4) 0.7548(3) 0.92983(17) 0.0571(5) Uani 1 1 d
H4A H 0.668(4) 0.760(3) 1.005(2) 0.081(6) Uiso 1 1 d
H4B H 0.615(4) 0.621(4) 0.930(2) 0.079(6) Uiso 1 1 d
H4C H 0.440(4) 0.824(3) 0.922(2) 0.089(7) Uiso 1 1 d

loop_
_atom_site_aniso_label
_atom_site_aniso_U_11
_atom_site_aniso_U_22
_atom_site_aniso_U_33
_atom_site_aniso_U_23
_atom_site_aniso_U_13
_atom_site_aniso_U_12
O1 0.0797(9) 0.0692(8) 0.0604(7) 0.0165(6) -0.0342(6) -0.0516(7)
O2 0.0581(7) 0.0411(6) 0.0490(6) 0.0083(4) -0.0020(5) -0.0244(5)
N1 0.0398(6) 0.0360(6) 0.0315(6) -0.0045(4) -0.0018(4) -0.0187(5)
N2 0.0514(7) 0.0409(6) 0.0330(6) 0.0001(5) -0.0058(5) -0.0268(5)
N3 0.0471(7) 0.0399(6) 0.0324(6) -0.0018(5) -0.0068(5) -0.0267(5)
N4 0.0389(6) 0.0340(6) 0.0366(6) -0.0005(4) -0.0030(4) -0.0171(5)
N5 0.0423(6) 0.0356(6) 0.0341(6) -0.0037(4) 0.0004(4) -0.0180(5)
C1 0.0387(7) 0.0342(6) 0.0285(6) -0.0065(5) 0.0015(5) -0.0170(5)
C2 0.0332(6) 0.0325(6) 0.0292(6) -0.0075(5) 0.0016(5) -0.0131(5)
O3 0.0472(7) 0.0591(7) 0.0565(7) -0.0039(6) 0.0004(6) -0.0171(6)
N6 0.0432(7) 0.0419(7) 0.0340(6) -0.0066(5) -0.0041(5) -0.0133(5)
C3 0.0462(10) 0.0806(15) 0.0790(14) -0.0249(12) 0.0011(9) -0.0054(9)
C4 0.0687(12) 0.0563(10) 0.0472(9) -0.0055(8) 0.0074(8) -0.0232(9)

loop_
_atom_type_symbol
_atom_type_description
_atom_type_scat_dispersion_real
_atom_type_scat_dispersion_imag
_atom_type_scat_source
C C 0.0033 0.0016 'International Tables Vol C Tables 4.2.6.8 and 6.1.1.4'
H H 0.0000 0.0000 'International Tables Vol C Tables 4.2.6.8 and 6.1.1.4'
N N 0.0061 0.0033 'International Tables Vol C Tables 4.2.6.8 and 6.1.1.4'
O O 0.0106 0.0060 'International Tables Vol C Tables 4.2.6.8 and 6.1.1.4'

loop_
_geom_angle_atom_site_label_1
_geom_angle_atom_site_label_2
_geom_angle_atom_site_label_3
_geom_angle
_geom_angle_site_symmetry_3
C2 N1 C1 103.12(10) .
C1 N2 N3 102.02(10) .
C2 N3 N2 110.55(10) .
C2 N3 H3 129.3(12) .
N2 N3 H3 120.2(12) .
N5 N4 C2 117.23(11) .
O1 N5 O2 119.94(11) .
O1 N5 N4 122.61(11) .
O2 N5 N4 117.42(11) .
N2 C1 N1 115.21(11) .
N2 C1 C1 122.05(14) 2_676
N1 C1 C1 122.74(14) 2_676
N1 C2 N3 109.10(11) .
N1 C2 N4 119.23(11) .
N3 C2 N4 131.63(11) .
H3D O3 H3E 107(2) .
C4 N6 C3 113.96(16) .
C4 N6 H6A 110.8(12) .
C3 N6 H6A 105.3(12) .
C4 N6 H6B 106.4(13) .
C3 N6 H6B 110.2(12) .
H6A N6 H6B 110.2(17) .
N6 C3 H3A 109.7(14) .
N6 C3 H3B 106.1(18) .
H3A C3 H3B 111(2) .
N6 C3 H3C 107.0(15) .
H3A C3 H3C 107(2) .
H3B C3 H3C 116(2) .
N6 C4 H4A 107.3(13) .
N6 C4 H4B 109.3(14) .
H4A C4 H4B 107.4(18) .
N6 C4 H4C 111.1(14) .
H4A C4 H4C 111.8(19) .
H4B C4 H4C 110(2) .

loop_
_geom_bond_atom_site_label_1
_geom_bond_atom_site_label_2
_geom_bond_distance
_geom_bond_site_symmetry_2
O1 N5 1.2387(15) .
O2 N5 1.2560(14) .
N1 C2 1.3310(16) .
N1 C1 1.3549(16) .
N2 C1 1.3141(16) .
N2 N3 1.3593(15) .
N3 C2 1.3410(17) .
N3 H3 0.810(18) .
N4 N5 1.3041(15) .
N4 C2 1.3803(16) .
C1 C1 1.461(2) 2_676
O3 H3D 0.88(2) .
O3 H3E 0.86(2) .
N6 C4 1.463(2) .
N6 C3 1.463(2) .
N6 H6A 0.91(2) .
N6 H6B 0.86(2) .
C3 H3A 0.96(3) .
C3 H3B 0.94(3) .
C3 H3C 0.97(3) .
C4 H4A 0.95(2) .
C4 H4B 0.91(2) .
C4 H4C 0.94(2) .

loop_
_geom_torsion_atom_site_label_1
_geom_torsion_atom_site_label_2
_geom_torsion_atom_site_label_3
_geom_torsion_atom_site_label_4
_geom_torsion
_geom_torsion_site_symmetry_4
C1 N2 N3 C2 -0.13(15) .
C2 N4 N5 O1 -3.21(19) .
C2 N4 N5 O2 179.15(11) .
N3 N2 C1 N1 -0.02(15) .
N3 N2 C1 C1 179.85(15) 2_676
C2 N1 C1 N2 0.16(15) .
C2 N1 C1 C1 -179.72(15) 2_676
C1 N1 C2 N3 -0.23(14) .
C1 N1 C2 N4 177.81(11) .
N2 N3 C2 N1 0.23(15) .
N2 N3 C2 N4 -177.48(13) .
N5 N4 C2 N1 174.70(11) .
N5 N4 C2 N3 -7.8(2) .
